data_4348703
loop_
_publ_author_name
'Pelties, Stefan'
'Carter, Emma'
'Folli, Andrea'
'Mahon, Mary F.'
'Murphy, Damien M.'
'Whittlesey, Michael K.'
'Wolf, Robert'

_publ_section_title
;
 Influence of Ring-Expanded N-Heterocyclic Carbenes on the Structures of
 Half-Sandwich Ni(I) Complexes: An X-ray, Electron Paramagnetic Resonance
 (EPR), and Electron Nuclear Double Resonance (ENDOR) Study.
;
_journal_issue 21
_journal_name_full 'Inorganic chemistry'
_journal_page_first 11006
_journal_page_last 11017
_journal_paper_doi 10.1021/acs.inorgchem.6b01540
_journal_volume 55
_journal_year 2016
_chemical_formula_moiety 'C29 H33 N2 Ni O2'
_chemical_formula_sum 'C29 H33 N2 Ni O2'
_chemical_formula_weight 500.28
_space_group_crystal_system orthorhombic
_space_group_IT_number 60
_space_group_name_Hall '-P 2n 2ab'
_space_group_name_H-M_alt 'P b c n'
_atom_sites_solution_hydrogens geom
_atom_sites_solution_primary iterative
_audit_creation_date 2016-06-03
_audit_creation_method
;
Olex2 1.2
(compiled 2016.02.19 svn.r3266 for OlexSys, GUI svn.r5155)
;
_cell_angle_alpha 90
_cell_angle_beta 90
_cell_angle_gamma 90
_cell_formula_units_Z 8
_cell_length_a 26.3054(9)
_cell_length_b 9.2000(3)
_cell_length_c 21.7175(6)
_cell_measurement_reflns_used 4327
_cell_measurement_temperature 273.00(10)
_cell_measurement_theta_max 73.2010
_cell_measurement_theta_min 3.3640
_cell_volume 5255.8(3)
_computing_cell_refinement 'CrysAlisPro 1.171.38.43 (Rigaku OD, 2015)'
_computing_data_collection 'CrysAlisPro 1.171.38.43 (Rigaku OD, 2015)'
_computing_data_reduction 'CrysAlisPro 1.171.38.43 (Rigaku OD, 2015)'
_computing_molecular_graphics 'Olex2 (Dolomanov et al., 2009)'
_computing_publication_material 'Olex2 (Dolomanov et al., 2009)'
_computing_structure_refinement 'ShelXL (Sheldrick, 2015)'
_computing_structure_solution 'olex2.solve (Bourhis et al., 2015)'
_diffrn_ambient_environment N~2~
_diffrn_ambient_temperature 273.00(10)
_diffrn_detector 'CCD plate'
_diffrn_detector_area_resol_mean 8.1150
_diffrn_detector_type EosS2
_diffrn_measured_fraction_theta_full 0.997
_diffrn_measured_fraction_theta_max 0.993
_diffrn_measurement_device 'four-circle diffractometer'
_diffrn_measurement_device_type 'SuperNova, Dual, Cu at zero, EosS2'
_diffrn_measurement_method '\w scans'
_diffrn_radiation_monochromator mirror
_diffrn_radiation_probe x-ray
_diffrn_radiation_type CuK\a
_diffrn_radiation_wavelength 1.54184
_diffrn_reflns_av_R_equivalents 0.0228
_diffrn_reflns_av_unetI/netI 0.0293
_diffrn_reflns_Laue_measured_fraction_full 0.997
_diffrn_reflns_Laue_measured_fraction_max 0.993
_diffrn_reflns_limit_h_max 31
_diffrn_reflns_limit_h_min -16
_diffrn_reflns_limit_k_max 11
_diffrn_reflns_limit_k_min -6
_diffrn_reflns_limit_l_max 26
_diffrn_reflns_limit_l_min -26
_diffrn_reflns_number 13476
_diffrn_reflns_point_group_measured_fraction_full 0.997
_diffrn_reflns_point_group_measured_fraction_max 0.993
_diffrn_reflns_theta_full 67.684
_diffrn_reflns_theta_max 70.074
_diffrn_reflns_theta_min 3.360
_diffrn_source 'micro-focus sealed X-ray tube'
_diffrn_source_type 'SuperNova (Cu) X-ray Source'
_exptl_absorpt_coefficient_mu 1.270
_exptl_absorpt_correction_T_max 1.00000
_exptl_absorpt_correction_T_min 0.78092
_exptl_absorpt_correction_type multi-scan
_exptl_absorpt_process_details
;
CrysAlisPro 1.171.38.43 (Rigaku Oxford Diffraction, 2015)
Empirical absorption correction using spherical harmonics,
 implemented in SCALE3 ABSPACK scaling algorithm.
;
_exptl_crystal_colour dark-green
_exptl_crystal_density_diffrn 1.264
_exptl_crystal_description block
_exptl_crystal_F_000 2120
_exptl_crystal_size_max 0.208
_exptl_crystal_size_mid 0.112
_exptl_crystal_size_min 0.084
_refine_diff_density_max 0.318
_refine_diff_density_min -0.206
_refine_diff_density_rms 0.039
_refine_ls_extinction_method none
_refine_ls_goodness_of_fit_ref 1.028
_refine_ls_hydrogen_treatment constr
_refine_ls_matrix_type full
_refine_ls_number_parameters 369
_refine_ls_number_reflns 4963
_refine_ls_number_restraints 150
_refine_ls_restrained_S_all 1.030
_refine_ls_R_factor_all 0.0646
_refine_ls_R_factor_gt 0.0465
_refine_ls_shift/su_max 0.000
_refine_ls_shift/su_mean 0.000
_refine_ls_structure_factor_coef Fsqd
_refine_ls_weighting_details 'w=1/[\s^2^(Fo^2^)+(0.0527P)^2^+2.0094P] where P=(Fo^2^+2Fc^2^)/3'
_refine_ls_weighting_scheme calc
_refine_ls_wR_factor_gt 0.1154
_refine_ls_wR_factor_ref 0.1260
_reflns_Friedel_coverage 0.000
_reflns_number_gt 3757
_reflns_number_total 4963
_reflns_threshold_expression 'I > 2\s(I)'
_cod_data_source_file ic6b01540_si_001.cif
_cod_data_source_block s16mkw39
_cod_original_cell_volume 5255.9(3)
_cod_database_code 4348703
_shelxl_version_number 2014-3
_chemical_oxdiff_usercomment 'dark green'
_shelx_space_group_comment
;
The symmetry employed for this shelxl refinement is uniquely defined
by the following loop, which should always be used as a source of
symmetry information in preference to the above space-group names.
They are only intended as comments.
;

loop_
_space_group_symop_operation_xyz
'x, y, z'
'-x+1/2, -y+1/2, z+1/2'
'-x, y, -z+1/2'
'x+1/2, -y+1/2, -z'
'-x, -y, -z'
'x-1/2, y-1/2, -z-1/2'
'x, -y, z-1/2'
'-x-1/2, y-1/2, z'

loop_
_atom_site_label
_atom_site_type_symbol
_atom_site_fract_x
_atom_site_fract_y
_atom_site_fract_z
_atom_site_U_iso_or_equiv
_atom_site_adp_type
_atom_site_occupancy
_atom_site_site_symmetry_order
_atom_site_calc_flag
_atom_site_refinement_flags_posn
_atom_site_refinement_flags_adp
_atom_site_refinement_flags_occupancy
_atom_site_disorder_assembly
_atom_site_disorder_group
Ni1 Ni 0.38581(3) 0.39540(10) 0.46652(4) 0.0422(2) Uani 0.55 1 d . . P A 1
Ni1A Ni 0.40051(4) 0.34798(11) 0.44760(5) 0.0421(3) Uani 0.45 1 d . . P A 2
O1 O 0.38598(7) 0.4312(2) 0.22646(7) 0.0595(5) Uani 1 1 d . . . . .
O2 O 0.30062(8) 0.77645(19) 0.34806(8) 0.0647(5) Uani 1 1 d . . . . .
N1 N 0.38801(6) 0.42204(19) 0.33059(8) 0.0354(4) Uani 1 1 d . . . . .
N2 N 0.34337(7) 0.58892(18) 0.39085(7) 0.0346(4) Uani 1 1 d . . . . .
C1 C 0.37383(8) 0.4665(2) 0.38910(9) 0.0344(4) Uani 1 1 d . . . . .
C2 C 0.37105(8) 0.4793(2) 0.27519(9) 0.0393(5) Uani 1 1 d . . . . .
C3 C 0.33185(9) 0.5990(2) 0.27789(9) 0.0411(5) Uani 1 1 d . . . . .
C4 C 0.32410(9) 0.6650(2) 0.34121(10) 0.0408(5) Uani 1 1 d . . . . .
C5 C 0.28038(10) 0.5302(3) 0.25999(15) 0.0726(9) Uani 1 1 d . . . . .
H5A H 0.2828 0.4893 0.2194 0.109 Uiso 1 1 calc GR . . . .
H5B H 0.2544 0.6035 0.2605 0.109 Uiso 1 1 calc GR . . . .
H5C H 0.2719 0.4551 0.2889 0.109 Uiso 1 1 calc GR . . . .
C6 C 0.34627(15) 0.7183(3) 0.23248(13) 0.0825(10) Uani 1 1 d . . . . .
H6A H 0.3790 0.7569 0.2432 0.124 Uiso 1 1 calc GR . . . .
H6B H 0.3214 0.7945 0.2340 0.124 Uiso 1 1 calc GR . . . .
H6C H 0.3475 0.6787 0.1916 0.124 Uiso 1 1 calc GR . . . .
C12 C 0.42478(8) 0.3043(2) 0.32932(9) 0.0375(5) Uani 1 1 d . . . . .
C13 C 0.47632(9) 0.3399(3) 0.33286(10) 0.0454(5) Uani 1 1 d . . . . .
C14 C 0.51088(10) 0.2257(3) 0.33441(12) 0.0586(7) Uani 1 1 d . . . . .
H14 H 0.5454 0.2468 0.3372 0.070 Uiso 1 1 calc R . . . .
C15 C 0.49581(12) 0.0826(3) 0.33194(12) 0.0635(8) Uani 1 1 d . . . . .
C16 C 0.44430(11) 0.0531(3) 0.32614(11) 0.0567(7) Uani 1 1 d . . . . .
H16 H 0.4339 -0.0433 0.3232 0.068 Uiso 1 1 calc R . . . .
C17 C 0.40770(9) 0.1621(3) 0.32450(11) 0.0466(5) Uani 1 1 d . . . . .
C18 C 0.49350(10) 0.4948(3) 0.33535(14) 0.0628(7) Uani 1 1 d . . . . .
H18A H 0.4777 0.5486 0.3026 0.094 Uiso 1 1 calc GR . . . .
H18B H 0.5298 0.4989 0.3308 0.094 Uiso 1 1 calc GR . . . .
H18C H 0.4840 0.5365 0.3742 0.094 Uiso 1 1 calc GR . . . .
C19 C 0.53407(15) -0.0399(4) 0.33515(16) 0.0973(13) Uani 1 1 d . . . . .
H19A H 0.5646 -0.0117 0.3140 0.146 Uiso 1 1 calc GR . . . .
H19B H 0.5201 -0.1250 0.3160 0.146 Uiso 1 1 calc GR . . . .
H19C H 0.5418 -0.0606 0.3774 0.146 Uiso 1 1 calc GR . . . .
C20 C 0.35210(11) 0.1278(3) 0.31785(14) 0.0636(7) Uani 1 1 d . . . . .
H20A H 0.3332 0.1795 0.3487 0.095 Uiso 1 1 calc GR . . . .
H20B H 0.3469 0.0252 0.3230 0.095 Uiso 1 1 calc GR . . . .
H20C H 0.3407 0.1568 0.2777 0.095 Uiso 1 1 calc GR . . . .
C21 C 0.33209(8) 0.6406(2) 0.45267(9) 0.0360(5) Uani 1 1 d . . . . .
C22 C 0.28779(9) 0.5925(2) 0.48155(11) 0.0448(5) Uani 1 1 d . . . . .
C23 C 0.27898(11) 0.6422(3) 0.54113(12) 0.0576(7) Uani 1 1 d . . . . .
H23 H 0.2500 0.6106 0.5617 0.069 Uiso 1 1 calc R . . . .
C24 C 0.31160(12) 0.7363(3) 0.57075(11) 0.0602(7) Uani 1 1 d . . . . .
C25 C 0.35473(11) 0.7815(3) 0.54038(11) 0.0548(6) Uani 1 1 d . . . . .
H25 H 0.3769 0.8446 0.5602 0.066 Uiso 1 1 calc R . . . .
C26 C 0.36610(9) 0.7355(2) 0.48092(10) 0.0416(5) Uani 1 1 d . . . . .
C27 C 0.25134(10) 0.4920(3) 0.44960(14) 0.0637(7) Uani 1 1 d . . . . .
H27A H 0.2350 0.5427 0.4165 0.096 Uiso 1 1 calc GR . . . .
H27B H 0.2262 0.4591 0.4784 0.096 Uiso 1 1 calc GR . . . .
H27C H 0.2696 0.4100 0.4335 0.096 Uiso 1 1 calc GR . . . .
C28 C 0.30035(17) 0.7911(4) 0.63515(13) 0.0982(13) Uani 1 1 d . . . . .
H28A H 0.3220 0.7423 0.6641 0.147 Uiso 1 1 calc GR . . . .
H28B H 0.2654 0.7719 0.6451 0.147 Uiso 1 1 calc GR . . . .
H28C H 0.3065 0.8939 0.6370 0.147 Uiso 1 1 calc GR . . . .
C29 C 0.41310(10) 0.7885(3) 0.44877(14) 0.0619(7) Uani 1 1 d . . . . .
H29A H 0.4315 0.7071 0.4325 0.093 Uiso 1 1 calc GR . . . .
H29B H 0.4342 0.8401 0.4775 0.093 Uiso 1 1 calc GR . . . .
H29C H 0.4036 0.8524 0.4157 0.093 Uiso 1 1 calc GR . . . .
C7A C 0.3891(4) 0.1682(12) 0.4990(4) 0.0647(11) Uani 0.55 1 d . U P A 1
H7A H 0.3742 0.0859 0.4819 0.078 Uiso 0.55 1 calc R . P A 1
C8A C 0.4375(4) 0.2125(11) 0.4884(4) 0.0651(11) Uani 0.55 1 d . U P A 1
H8A H 0.4608 0.1717 0.4612 0.078 Uiso 0.55 1 calc R . P A 1
C9A C 0.4455(4) 0.3427(10) 0.5301(4) 0.0612(11) Uani 0.55 1 d . U P A 1
H9A H 0.4754 0.3951 0.5355 0.073 Uiso 0.55 1 calc R . P A 1
C10A C 0.3988(3) 0.3677(8) 0.5585(3) 0.0629(10) Uani 0.55 1 d . U P A 1
H10A H 0.3915 0.4421 0.5861 0.075 Uiso 0.55 1 calc R . P A 1
C11A C 0.3655(4) 0.2620(7) 0.5384(4) 0.0660(11) Uani 0.55 1 d . U P A 1
H11A H 0.3316 0.2556 0.5501 0.079 Uiso 0.55 1 calc R . P A 1
C7 C 0.3815(5) 0.1821(15) 0.5115(5) 0.0643(12) Uani 0.45 1 d . U P A 2
H7 H 0.3604 0.1071 0.4985 0.077 Uiso 0.45 1 calc R . P A 2
C8 C 0.4346(6) 0.1926(13) 0.5016(5) 0.0644(11) Uani 0.45 1 d . U P A 2
H8 H 0.4543 0.1179 0.4852 0.077 Uiso 0.45 1 calc R . P A 2
C9 C 0.4531(5) 0.3193(12) 0.5180(5) 0.0621(11) Uani 0.45 1 d . U P A 2
H9 H 0.4860 0.3528 0.5115 0.074 Uiso 0.45 1 calc R . P A 2
C10 C 0.4120(4) 0.3973(11) 0.5484(4) 0.0662(11) Uani 0.45 1 d . U P A 2
H10 H 0.4141 0.4883 0.5670 0.079 Uiso 0.45 1 calc R . P A 2
C11 C 0.3668(5) 0.3054(9) 0.5443(5) 0.0660(11) Uani 0.45 1 d . U P A 2
H11 H 0.3348 0.3252 0.5604 0.079 Uiso 0.45 1 calc R . P A 2

loop_
_atom_site_aniso_label
_atom_site_aniso_U_11
_atom_site_aniso_U_22
_atom_site_aniso_U_33
_atom_site_aniso_U_23
_atom_site_aniso_U_13
_atom_site_aniso_U_12
Ni1 0.0477(5) 0.0460(5) 0.0330(4) 0.0025(4) -0.0039(4) 0.0041(4)
Ni1A 0.0497(6) 0.0407(6) 0.0360(6) 0.0006(4) -0.0050(4) 0.0093(4)
O1 0.0584(11) 0.0871(13) 0.0330(8) -0.0073(8) 0.0018(8) 0.0218(10)
O2 0.0932(14) 0.0542(10) 0.0466(9) 0.0040(8) 0.0001(9) 0.0348(10)
N1 0.0337(9) 0.0401(9) 0.0324(8) -0.0029(7) -0.0002(7) 0.0027(7)
N2 0.0385(9) 0.0352(9) 0.0301(8) 0.0002(7) 0.0002(7) 0.0028(7)
C1 0.0331(10) 0.0359(10) 0.0342(10) -0.0034(8) -0.0005(8) -0.0008(8)
C2 0.0355(11) 0.0491(12) 0.0333(10) -0.0023(9) -0.0007(8) -0.0020(9)
C3 0.0485(13) 0.0431(11) 0.0317(10) 0.0020(9) -0.0032(9) 0.0044(10)
C4 0.0454(12) 0.0392(11) 0.0379(11) 0.0035(9) 0.0001(9) 0.0040(10)
C5 0.0475(16) 0.090(2) 0.081(2) -0.0279(18) -0.0165(14) 0.0120(15)
C6 0.138(3) 0.0612(17) 0.0486(15) 0.0146(14) 0.0227(18) 0.0122(19)
C12 0.0359(11) 0.0438(11) 0.0328(10) -0.0034(9) 0.0020(9) 0.0071(9)
C13 0.0405(12) 0.0630(14) 0.0327(10) -0.0047(10) 0.0011(9) 0.0072(11)
C14 0.0431(13) 0.087(2) 0.0457(13) 0.0003(13) 0.0026(11) 0.0204(13)
C15 0.0702(19) 0.0761(19) 0.0440(13) 0.0070(13) 0.0102(13) 0.0364(16)
C16 0.0807(19) 0.0442(13) 0.0452(13) 0.0017(11) 0.0114(13) 0.0131(13)
C17 0.0549(14) 0.0466(12) 0.0384(11) -0.0021(10) 0.0057(10) 0.0030(11)
C18 0.0422(14) 0.0779(18) 0.0684(17) -0.0168(15) 0.0002(12) -0.0109(13)
C19 0.109(3) 0.103(3) 0.080(2) 0.016(2) 0.014(2) 0.069(2)
C20 0.0637(17) 0.0514(15) 0.0756(18) -0.0033(13) 0.0036(15) -0.0131(13)
C21 0.0416(12) 0.0345(10) 0.0320(10) 0.0008(8) 0.0021(9) 0.0081(9)
C22 0.0449(12) 0.0445(12) 0.0451(12) 0.0077(10) 0.0071(10) 0.0095(10)
C23 0.0634(17) 0.0605(15) 0.0488(14) 0.0135(12) 0.0217(12) 0.0166(13)
C24 0.090(2) 0.0553(15) 0.0349(12) 0.0022(11) 0.0074(13) 0.0239(14)
C25 0.0772(18) 0.0450(13) 0.0423(12) -0.0083(10) -0.0105(12) 0.0104(12)
C26 0.0471(13) 0.0361(11) 0.0415(11) -0.0020(9) -0.0020(10) 0.0062(9)
C27 0.0469(14) 0.0716(17) 0.0727(18) 0.0067(15) 0.0061(14) -0.0106(13)
C28 0.157(4) 0.098(3) 0.0392(15) -0.0049(16) 0.0213(19) 0.036(3)
C29 0.0567(16) 0.0572(15) 0.0717(18) -0.0139(14) 0.0051(14) -0.0141(13)
C7A 0.081(2) 0.057(2) 0.056(2) 0.0048(19) 0.003(2) 0.0076(19)
C8A 0.078(2) 0.063(2) 0.054(3) 0.0046(18) 0.002(2) 0.0111(18)
C9A 0.069(2) 0.066(2) 0.049(2) 0.0002(18) -0.011(2) 0.0077(18)
C10A 0.074(2) 0.063(2) 0.052(2) -0.0005(17) 0.0041(19) 0.0015(19)
C11A 0.079(2) 0.061(2) 0.058(2) 0.002(2) 0.0062(17) 0.002(2)
C7 0.079(2) 0.058(2) 0.055(3) 0.006(2) 0.005(2) 0.007(2)
C8 0.078(2) 0.061(2) 0.054(3) 0.0058(19) -0.001(2) 0.0114(19)
C9 0.071(2) 0.063(2) 0.052(3) 0.0007(18) -0.010(2) 0.0100(19)
C10 0.079(2) 0.064(2) 0.056(2) -0.0040(18) -0.003(2) 0.006(2)
C11 0.079(2) 0.062(2) 0.057(2) -0.001(2) 0.0044(18) 0.007(2)

loop_
_atom_type_symbol
_atom_type_description
_atom_type_scat_dispersion_real
_atom_type_scat_dispersion_imag
_atom_type_scat_source
C C 0.0181 0.0091 'International Tables Vol C Tables 4.2.6.8 and 6.1.1.4'
H H 0.0000 0.0000 'International Tables Vol C Tables 4.2.6.8 and 6.1.1.4'
N N 0.0311 0.0180 'International Tables Vol C Tables 4.2.6.8 and 6.1.1.4'
Ni Ni -3.0029 0.5091 'International Tables Vol C Tables 4.2.6.8 and 6.1.1.4'
O O 0.0492 0.0322 'International Tables Vol C Tables 4.2.6.8 and 6.1.1.4'

loop_
_geom_angle_atom_site_label_1
_geom_angle_atom_site_label_2
_geom_angle_atom_site_label_3
_geom_angle
C1 Ni1 C7A 129.7(3)
C1 Ni1 C8A 125.0(3)
C1 Ni1 C9A 142.9(3)
C1 Ni1 C10A 166.2(2)
C1 Ni1 C11A 149.9(3)
C7A Ni1 C8A 35.7(3)
C9A Ni1 C7A 63.4(4)
C9A Ni1 C8A 40.7(3)
C10A Ni1 C7A 64.1(3)
C10A Ni1 C8A 66.0(4)
C10A Ni1 C9A 38.7(3)
C10A Ni1 C11A 39.3(3)
C11A Ni1 C7A 37.1(3)
C11A Ni1 C8A 62.8(4)
C11A Ni1 C9A 64.3(4)
C1 Ni1A C7 143.0(4)
C1 Ni1A C8 170.4(4)
C1 Ni1A C9 148.0(4)
C1 Ni1A C10 127.6(3)
C1 Ni1A C11 126.1(3)
C7 Ni1A C10 62.7(4)
C7 Ni1A C11 36.3(3)
C8 Ni1A C7 39.6(5)
C8 Ni1A C9 37.0(5)
C8 Ni1A C10 61.8(5)
C8 Ni1A C11 62.1(5)
C9 Ni1A C7 65.4(6)
C9 Ni1A C10 39.0(3)
C9 Ni1A C11 64.2(5)
C10 Ni1A C11 37.3(3)
C1 N1 C2 126.61(18)
C1 N1 C12 114.64(17)
C2 N1 C12 118.74(17)
C1 N2 C21 114.17(16)
C4 N2 C1 127.13(17)
C4 N2 C21 118.68(17)
N1 C1 Ni1 133.61(16)
N1 C1 Ni1A 111.10(15)
N2 C1 Ni1 111.44(14)
N2 C1 Ni1A 133.95(15)
N2 C1 N1 114.94(17)
O1 C2 N1 121.0(2)
O1 C2 C3 121.4(2)
N1 C2 C3 117.59(18)
C2 C3 C4 114.76(18)
C2 C3 C5 106.89(19)
C2 C3 C6 109.3(2)
C4 C3 C5 105.9(2)
C4 C3 C6 109.4(2)
C6 C3 C5 110.5(2)
O2 C4 N2 121.5(2)
O2 C4 C3 121.4(2)
N2 C4 C3 117.08(18)
C3 C5 H5A 109.5
C3 C5 H5B 109.5
C3 C5 H5C 109.5
H5A C5 H5B 109.5
H5A C5 H5C 109.5
H5B C5 H5C 109.5
C3 C6 H6A 109.5
C3 C6 H6B 109.5
C3 C6 H6C 109.5
H6A C6 H6B 109.5
H6A C6 H6C 109.5
H6B C6 H6C 109.5
C13 C12 N1 118.08(19)
C17 C12 N1 119.3(2)
C17 C12 C13 122.6(2)
C12 C13 C18 121.2(2)
C14 C13 C12 117.3(2)
C14 C13 C18 121.4(2)
C13 C14 H14 118.9
C15 C14 C13 122.3(3)
C15 C14 H14 118.9
C14 C15 C16 118.2(2)
C14 C15 C19 121.3(3)
C16 C15 C19 120.5(3)
C15 C16 H16 118.8
C15 C16 C17 122.5(3)
C17 C16 H16 118.8
C12 C17 C16 117.0(2)
C12 C17 C20 121.4(2)
C16 C17 C20 121.6(2)
C13 C18 H18A 109.5
C13 C18 H18B 109.5
C13 C18 H18C 109.5
H18A C18 H18B 109.5
H18A C18 H18C 109.5
H18B C18 H18C 109.5
C15 C19 H19A 109.5
C15 C19 H19B 109.5
C15 C19 H19C 109.5
H19A C19 H19B 109.5
H19A C19 H19C 109.5
H19B C19 H19C 109.5
C17 C20 H20A 109.5
C17 C20 H20B 109.5
C17 C20 H20C 109.5
H20A C20 H20B 109.5
H20A C20 H20C 109.5
H20B C20 H20C 109.5
C22 C21 N2 118.80(19)
C26 C21 N2 118.72(19)
C26 C21 C22 122.5(2)
C21 C22 C27 121.4(2)
C23 C22 C21 116.9(2)
C23 C22 C27 121.7(2)
C22 C23 H23 118.8
C24 C23 C22 122.4(2)
C24 C23 H23 118.8
C23 C24 C28 121.2(3)
C25 C24 C23 118.6(2)
C25 C24 C28 120.2(3)
C24 C25 H25 119.0
C24 C25 C26 122.0(2)
C26 C25 H25 119.0
C21 C26 C29 121.9(2)
C25 C26 C21 117.5(2)
C25 C26 C29 120.6(2)
C22 C27 H27A 109.5
C22 C27 H27B 109.5
C22 C27 H27C 109.5
H27A C27 H27B 109.5
H27A C27 H27C 109.5
H27B C27 H27C 109.5
C24 C28 H28A 109.5
C24 C28 H28B 109.5
C24 C28 H28C 109.5
H28A C28 H28B 109.5
H28A C28 H28C 109.5
H28B C28 H28C 109.5
C26 C29 H29A 109.5
C26 C29 H29B 109.5
C26 C29 H29C 109.5
H29A C29 H29B 109.5
H29A C29 H29C 109.5
H29B C29 H29C 109.5
Ni1 C7A H7A 128.8
C8A C7A Ni1 72.4(7)
C8A C7A H7A 125.0
C8A C7A C11A 110.0(10)
C11A C7A Ni1 65.4(5)
C11A C7A H7A 125.0
Ni1 C8A H8A 125.2
C7A C8A Ni1 71.9(7)
C7A C8A H8A 127.3
C7A C8A C9A 105.4(10)
C9A C8A Ni1 67.2(5)
C9A C8A H8A 127.3
Ni1 C9A H9A 125.7
C8A C9A Ni1 72.1(5)
C8A C9A H9A 127.1
C10A C9A Ni1 66.6(5)
C10A C9A C8A 105.8(10)
C10A C9A H9A 127.1
Ni1 C10A H10A 120.2
C9A C10A Ni1 74.6(4)
C9A C10A H10A 126.2
C11A C10A Ni1 70.9(5)
C11A C10A C9A 107.6(9)
C11A C10A H10A 126.2
Ni1 C11A H11A 119.7
C7A C11A Ni1 77.5(6)
C7A C11A C10A 110.8(9)
C7A C11A H11A 124.6
C10A C11A Ni1 69.8(4)
C10A C11A H11A 124.6
Ni1A C7 H7 118.5
C8 C7 Ni1A 67.6(6)
C8 C7 H7 126.4
C11 C7 Ni1A 79.3(8)
C11 C7 H7 126.4
C11 C7 C8 107.2(12)
Ni1A C8 H8 122.6
C7 C8 Ni1A 72.7(8)
C7 C8 H8 123.7
C9 C8 Ni1A 72.5(6)
C9 C8 C7 112.5(14)
C9 C8 H8 123.7
Ni1A C9 H9 117.8
C8 C9 Ni1A 70.5(7)
C8 C9 H9 126.7
C8 C9 C10 106.7(13)
C10 C9 Ni1A 77.1(6)
C10 C9 H9 126.7
Ni1A C10 H10 127.5
C9 C10 Ni1A 63.9(5)
C9 C10 H10 126.5
C9 C10 C11 106.9(10)
C11 C10 Ni1A 73.5(6)
C11 C10 H10 126.5
Ni1A C11 H11 130.9
C7 C11 Ni1A 64.4(6)
C7 C11 C10 106.1(11)
C7 C11 H11 127.0
C10 C11 Ni1A 69.3(6)
C10 C11 H11 127.0

loop_
_geom_bond_atom_site_label_1
_geom_bond_atom_site_label_2
_geom_bond_distance
Ni1 C1 1.832(2)
Ni1 C7A 2.208(11)
Ni1 C8A 2.214(11)
Ni1 C9A 2.145(9)
Ni1 C10A 2.043(8)
Ni1 C11A 2.056(9)
Ni1A C1 1.815(2)
Ni1A C7 2.122(13)
Ni1A C8 2.055(11)
Ni1A C9 2.079(12)
Ni1A C10 2.257(10)
Ni1A C11 2.314(12)
O1 C2 1.212(3)
O2 C4 1.206(3)
N1 C1 1.386(2)
N1 C2 1.387(3)
N1 C12 1.452(3)
N2 C1 1.383(3)
N2 C4 1.381(3)
N2 C21 1.455(2)
C2 C3 1.510(3)
C3 C4 1.517(3)
C3 C5 1.544(3)
C3 C6 1.524(3)
C5 H5A 0.9600
C5 H5B 0.9600
C5 H5C 0.9600
C6 H6A 0.9600
C6 H6B 0.9600
C6 H6C 0.9600
C12 C13 1.397(3)
C12 C17 1.387(3)
C13 C14 1.390(3)
C13 C18 1.497(4)
C14 H14 0.9300
C14 C15 1.376(4)
C15 C16 1.388(4)
C15 C19 1.512(4)
C16 H16 0.9300
C16 C17 1.391(3)
C17 C20 1.503(4)
C18 H18A 0.9600
C18 H18B 0.9600
C18 H18C 0.9600
C19 H19A 0.9600
C19 H19B 0.9600
C19 H19C 0.9600
C20 H20A 0.9600
C20 H20B 0.9600
C20 H20C 0.9600
C21 C22 1.395(3)
C21 C26 1.393(3)
C22 C23 1.392(3)
C22 C27 1.502(4)
C23 H23 0.9300
C23 C24 1.379(4)
C24 C25 1.377(4)
C24 C28 1.516(4)
C25 H25 0.9300
C25 C26 1.391(3)
C26 C29 1.502(3)
C27 H27A 0.9600
C27 H27B 0.9600
C27 H27C 0.9600
C28 H28A 0.9600
C28 H28B 0.9600
C28 H28C 0.9600
C29 H29A 0.9600
C29 H29B 0.9600
C29 H29C 0.9600
C7A H7A 0.9300
C7A C8A 1.356(14)
C7A C11A 1.365(10)
C8A H8A 0.9300
C8A C9A 1.516(13)
C9A H9A 0.9300
C9A C10A 1.392(10)
C10A H10A 0.9300
C10A C11A 1.380(11)
C11A H11A 0.9300
C7 H7 0.9300
C7 C8 1.418(18)
C7 C11 1.394(13)
C8 H8 0.9300
C8 C9 1.313(17)
C9 H9 0.9300
C9 C10 1.455(13)
C10 H10 0.9300
C10 C11 1.461(14)
C11 H11 0.9300

loop_
_geom_torsion_atom_site_label_1
_geom_torsion_atom_site_label_2
_geom_torsion_atom_site_label_3
_geom_torsion_atom_site_label_4
_geom_torsion
Ni1 C7A C8A C9A 59.2(5)
Ni1 C7A C11A C10A -62.4(5)
Ni1 C8A C9A C10A 58.4(5)
Ni1 C9A C10A C11A 63.6(5)
Ni1 C10A C11A C7A 67.2(6)
Ni1A C7 C8 C9 61.9(8)
Ni1A C7 C11 C10 -56.8(7)
Ni1A C8 C9 C10 69.4(7)
Ni1A C9 C10 C11 61.3(7)
Ni1A C10 C11 C7 53.8(7)
O1 C2 C3 C4 -169.7(2)
O1 C2 C3 C5 73.2(3)
O1 C2 C3 C6 -46.5(3)
N1 C2 C3 C4 12.7(3)
N1 C2 C3 C5 -104.4(2)
N1 C2 C3 C6 136.0(2)
N1 C12 C13 C14 177.15(19)
N1 C12 C13 C18 -2.4(3)
N1 C12 C17 C16 -177.31(19)
N1 C12 C17 C20 2.7(3)
N2 C21 C22 C23 178.7(2)
N2 C21 C22 C27 -1.4(3)
N2 C21 C26 C25 -179.10(19)
N2 C21 C26 C29 1.6(3)
C1 N1 C2 O1 -179.7(2)
C1 N1 C2 C3 -2.2(3)
C1 N1 C12 C13 -86.1(2)
C1 N1 C12 C17 94.1(2)
C1 N2 C4 O2 -174.9(2)
C1 N2 C4 C3 7.5(3)
C1 N2 C21 C22 -93.0(2)
C1 N2 C21 C26 86.7(2)
C2 N1 C1 Ni1 172.27(17)
C2 N1 C1 Ni1A 173.96(17)
C2 N1 C1 N2 -6.3(3)
C2 N1 C12 C13 93.3(2)
C2 N1 C12 C17 -86.5(3)
C2 C3 C4 O2 167.4(2)
C2 C3 C4 N2 -15.1(3)
C4 N2 C1 Ni1 -175.50(18)
C4 N2 C1 Ni1A -176.97(18)
C4 N2 C1 N1 3.4(3)
C4 N2 C21 C22 88.0(2)
C4 N2 C21 C26 -92.3(2)
C5 C3 C4 O2 -75.0(3)
C5 C3 C4 N2 102.5(2)
C6 C3 C4 O2 44.1(3)
C6 C3 C4 N2 -138.4(2)
C12 N1 C1 Ni1 -8.4(3)
C12 N1 C1 Ni1A -6.7(2)
C12 N1 C1 N2 173.02(17)
C12 N1 C2 O1 1.0(3)
C12 N1 C2 C3 178.49(18)
C12 C13 C14 C15 0.7(4)
C13 C12 C17 C16 2.9(3)
C13 C12 C17 C20 -177.2(2)
C13 C14 C15 C16 1.7(4)
C13 C14 C15 C19 -178.6(2)
C14 C15 C16 C17 -1.8(4)
C15 C16 C17 C12 -0.4(4)
C15 C16 C17 C20 179.7(2)
C17 C12 C13 C14 -3.0(3)
C17 C12 C13 C18 177.4(2)
C18 C13 C14 C15 -179.8(2)
C19 C15 C16 C17 178.4(2)
C21 N2 C1 Ni1 5.6(2)
C21 N2 C1 Ni1A 4.1(3)
C21 N2 C1 N1 -175.50(17)
C21 N2 C4 O2 3.9(3)
C21 N2 C4 C3 -173.59(19)
C21 C22 C23 C24 1.0(4)
C22 C21 C26 C25 0.5(3)
C22 C21 C26 C29 -178.7(2)
C22 C23 C24 C25 -0.7(4)
C22 C23 C24 C28 178.6(3)
C23 C24 C25 C26 0.3(4)
C24 C25 C26 C21 -0.2(4)
C24 C25 C26 C29 179.1(2)
C26 C21 C22 C23 -0.9(3)
C26 C21 C22 C27 179.0(2)
C27 C22 C23 C24 -178.9(2)
C28 C24 C25 C26 -179.1(3)
C7A Ni1 C1 Ni1A -42.4(4)
C7A Ni1 C1 N1 -38.3(4)
C7A Ni1 C1 N2 140.3(4)
C7A C8A C9A Ni1 -62.3(6)
C7A C8A C9A C10A -3.9(8)
C8A Ni1 C1 Ni1A 2.6(3)
C8A Ni1 C1 N1 6.7(4)
C8A Ni1 C1 N2 -174.6(3)
C8A C7A C11A Ni1 58.6(7)
C8A C7A C11A C10A -3.9(10)
C8A C9A C10A Ni1 -61.9(6)
C8A C9A C10A C11A 1.7(8)
C9A Ni1 C1 Ni1A 55.1(4)
C9A Ni1 C1 N1 59.2(4)
C9A Ni1 C1 N2 -122.1(4)
C9A C10A C11A Ni1 -66.1(5)
C9A C10A C11A C7A 1.1(9)
C10A Ni1 C1 Ni1A 142.8(9)
C10A Ni1 C1 N1 146.9(8)
C10A Ni1 C1 N2 -34.4(9)
C11A Ni1 C1 Ni1A -93.0(5)
C11A Ni1 C1 N1 -88.8(5)
C11A Ni1 C1 N2 89.8(5)
C11A C7A C8A Ni1 -54.5(6)
C11A C7A C8A C9A 4.7(9)
C7 Ni1A C1 Ni1 69.9(5)
C7 Ni1A C1 N1 -106.9(5)
C7 Ni1A C1 N2 73.5(6)
C7 C8 C9 Ni1A -62.1(7)
C7 C8 C9 C10 7.3(11)
C8 C7 C11 Ni1A 62.4(7)
C8 C7 C11 C10 5.5(11)
C8 C9 C10 Ni1A -64.8(8)
C8 C9 C10 C11 -3.5(11)
C9 Ni1A C1 Ni1 -75.2(5)
C9 Ni1A C1 N1 108.0(5)
C9 Ni1A C1 N2 -71.6(6)
C9 C10 C11 Ni1A -55.3(6)
C9 C10 C11 C7 -1.4(10)
C10 Ni1A C1 Ni1 -23.5(3)
C10 Ni1A C1 N1 159.7(3)
C10 Ni1A C1 N2 -19.9(4)
C11 Ni1A C1 Ni1 23.5(3)
C11 Ni1A C1 N1 -153.3(3)
C11 Ni1A C1 N2 27.1(4)
C11 C7 C8 Ni1A -70.3(8)
C11 C7 C8 C9 -8.4(12)
